data_4117022
loop_
_publ_author_name
'D. Tyler McQuade'
'Sonya L. McKay'
'Douglas R. Powell'
'Samuel H. Gellman'

_publ_contact_author
; 
    Prof. Samuel H. Gellman 
    Department of Chemistry 
    University of Wisconsin 
    Madison, WI  53706-1396  USA 
;
_publ_contact_author_email gellman@chem.wisc.edu
_publ_contact_author_fax 1(608)2620381
_publ_contact_author_phone 1(608)2623303
_publ_section_title
;
 Indifference to Hydrogen Bonding in a Family of Secondary Amides
;
_journal_name_full 'Journal of the American Chemical Society'
_journal_page_first 8528
_journal_page_last 8532
_journal_paper_doi 10.1021/ja9711019
_journal_volume 119
_journal_year 1997
_chemical_formula_sum 'C26 H45 N O'
_chemical_formula_weight 387.63
_chemical_name_systematic
; 
 ? 
;
_space_group_IT_number 2
_symmetry_cell_setting triclinic
_symmetry_space_group_name_Hall '-P 1'
_symmetry_space_group_name_H-M 'P -1'
_atom_sites_solution_hydrogens geom
_atom_sites_solution_primary direct
_atom_sites_solution_secondary difmap
_audit_creation_method SHELXL
_cell_angle_alpha 90.5938(8)
_cell_angle_beta 103.1371(8)
_cell_angle_gamma 94.1739(4)
_cell_formula_units_Z 4
_cell_length_a 10.6237(2)
_cell_length_b 12.0664(2)
_cell_length_c 18.5999(2)
_cell_measurement_reflns_used 8192
_cell_measurement_temperature 133(2)
_cell_measurement_theta_max 25.0
_cell_measurement_theta_min 3.0
_cell_volume 2314.87(6)
_computing_structure_refinement 'SHELXL-93 (Sheldrick, 1993)'
_computing_structure_solution 'SHELXS-86 (Sheldrick, 1990)'
_diffrn_ambient_temperature 133(2)
_diffrn_measurement_device 'Siemens P4/CCD'
_diffrn_measurement_method 'phi scan frames'
_diffrn_radiation_monochromator graphite
_diffrn_radiation_source 'sealed tube'
_diffrn_radiation_type MoK\a
_diffrn_radiation_wavelength 0.71073
_diffrn_reflns_av_R_equivalents 0.0687
_diffrn_reflns_av_sigmaI/netI 0.0929
_diffrn_reflns_limit_h_max 12
_diffrn_reflns_limit_h_min -14
_diffrn_reflns_limit_k_max 15
_diffrn_reflns_limit_k_min -16
_diffrn_reflns_limit_l_max 23
_diffrn_reflns_limit_l_min -24
_diffrn_reflns_number 16138
_diffrn_reflns_theta_max 22.50
_diffrn_reflns_theta_min 1.69
_diffrn_standards_decay_% -0.21
_diffrn_standards_number 215
_exptl_absorpt_coefficient_mu 0.066
_exptl_absorpt_correction_T_max 0.9779
_exptl_absorpt_correction_T_min 0.7405
_exptl_absorpt_correction_type empirical
_exptl_crystal_colour colorless
_exptl_crystal_density_diffrn 1.112
_exptl_crystal_description 'transparent prism'
_exptl_crystal_F_000 864
_exptl_crystal_size_max 0.30
_exptl_crystal_size_mid 0.24
_exptl_crystal_size_min 0.12
_refine_diff_density_max 0.219
_refine_diff_density_min -0.208
_refine_diff_density_rms 0.048
_refine_ls_extinction_coef 0.0043(7)
_refine_ls_extinction_expression Fc^*^=kFc[1+0.001xFc^2^\l^3^/sin(2\q)]^-1/4^
_refine_ls_extinction_method SHELXL
_refine_ls_goodness_of_fit_all 1.299
_refine_ls_goodness_of_fit_obs 1.406
_refine_ls_hydrogen_treatment riding
_refine_ls_matrix_type full
_refine_ls_number_parameters 506
_refine_ls_number_reflns 5958
_refine_ls_number_restraints 0
_refine_ls_restrained_S_all 1.303
_refine_ls_restrained_S_obs 1.406
_refine_ls_R_factor_all 0.1319
_refine_ls_R_factor_obs 0.0964
_refine_ls_shift/esd_max -0.003
_refine_ls_shift/esd_mean 0.000
_refine_ls_structure_factor_coef Fsqd
_refine_ls_weighting_details 'w=1/[\s^2^(Fo^2^)+(0.0258P)^2^+1.8969P] where P=(Fo^2^+2Fc^2^)/3'
_refine_ls_weighting_scheme calc
_refine_ls_wR_factor_all 0.1647
_refine_ls_wR_factor_obs 0.1540
_reflns_number_observed 4552
_reflns_number_total 5962
_reflns_observed_criterion >2sigma(I)
_cod_data_source_file ja9711019_1.cif
_cod_data_source_block compound_6
_cod_depositor_comments
;
The following automatic conversions were performed:

'_refine_ls_weighting_scheme' value 'calc
w=1/[\s^2^(Fo^2^)+(0.0258P)^2^+1.8969P] where P=(Fo^2^+2Fc^2^)/3' was
changed to 'calc'. New tag '_refine_ls_weighting_details' was
created. The value of the new tag was set to
'w=1/[\s^2^(Fo^2^)+(0.0258P)^2^+1.8969P] where P=(Fo^2^+2Fc^2^)/3'.

Automatic conversion script
Id: cif_fix_values 3143 2015-03-26 13:38:13Z robertas 
;
_cod_database_code 4117022

loop_
_symmetry_equiv_pos_as_xyz
'x, y, z'
'-x, -y, -z'

loop_
_atom_site_aniso_label
_atom_site_aniso_U_11
_atom_site_aniso_U_22
_atom_site_aniso_U_33
_atom_site_aniso_U_23
_atom_site_aniso_U_13
_atom_site_aniso_U_12
O1A 0.016(2) 0.023(2) 0.025(2) 0.0032(14) 0.0047(15) 0.0007(14)
N1A 0.017(2) 0.018(2) 0.019(2) 0.003(2) 0.008(2) -0.001(2)
C1A 0.018(3) 0.020(3) 0.004(2) -0.006(2) -0.002(2) 0.000(2)
C2A 0.018(2) 0.015(2) 0.015(2) -0.003(2) 0.002(2) -0.003(2)
C3A 0.013(2) 0.015(2) 0.019(3) 0.000(2) 0.001(2) -0.007(2)
C4A 0.027(3) 0.021(3) 0.021(3) -0.001(2) 0.004(2) -0.004(2)
C5A 0.028(3) 0.029(3) 0.021(3) 0.005(2) 0.000(2) -0.008(2)
C6A 0.028(3) 0.023(3) 0.035(3) 0.013(2) 0.004(2) 0.000(2)
C7A 0.028(3) 0.025(3) 0.036(3) -0.005(2) 0.010(2) 0.001(2)
C8A 0.023(3) 0.016(2) 0.024(3) -0.003(2) 0.004(2) -0.002(2)
C9A 0.023(3) 0.020(3) 0.017(3) -0.001(2) 0.003(2) 0.002(2)
C10A 0.030(3) 0.022(3) 0.022(3) 0.003(2) 0.009(2) 0.003(2)
C11A 0.040(3) 0.032(3) 0.016(3) 0.001(2) 0.008(2) 0.007(2)
C12A 0.035(3) 0.037(3) 0.028(3) 0.003(2) 0.014(2) 0.008(2)
C13A 0.028(3) 0.025(3) 0.032(3) 0.010(2) 0.012(2) 0.003(2)
C14A 0.023(3) 0.022(3) 0.021(3) 0.002(2) 0.006(2) 0.000(2)
C15A 0.020(3) 0.019(2) 0.018(3) 0.000(2) 0.004(2) -0.002(2)
C16A 0.027(3) 0.020(3) 0.019(3) -0.001(2) 0.000(2) -0.002(2)
C17A 0.025(3) 0.029(3) 0.021(3) 0.002(2) -0.001(2) 0.001(2)
C18A 0.026(3) 0.030(3) 0.024(3) 0.002(2) 0.000(2) 0.010(2)
C19A 0.030(3) 0.019(3) 0.029(3) 0.003(2) 0.007(2) 0.006(2)
C20A 0.027(3) 0.023(3) 0.022(3) 0.003(2) 0.007(2) 0.002(2)
C21A 0.021(3) 0.017(2) 0.017(3) 0.001(2) 0.007(2) 0.001(2)
C22A 0.020(3) 0.031(3) 0.020(3) -0.001(2) 0.004(2) 0.001(2)
C23A 0.033(3) 0.042(3) 0.023(3) -0.009(2) 0.008(2) 0.005(2)
C24A 0.034(3) 0.037(3) 0.025(3) -0.011(2) 0.005(2) 0.001(2)
C25A 0.025(3) 0.037(3) 0.022(3) -0.006(2) 0.001(2) -0.002(2)
C26A 0.024(3) 0.025(3) 0.019(3) -0.005(2) 0.002(2) 0.000(2)
O1B 0.014(2) 0.026(2) 0.025(2) -0.0017(14) 0.0026(15) 0.0014(14)
N1B 0.016(2) 0.018(2) 0.026(2) -0.005(2) 0.002(2) 0.001(2)
C1B 0.017(3) 0.020(3) 0.010(2) 0.007(2) 0.001(2) -0.004(2)
C2B 0.014(2) 0.021(3) 0.023(3) 0.000(2) 0.003(2) -0.001(2)
C3B 0.014(2) 0.017(3) 0.020(3) -0.005(2) 0.004(2) -0.002(2)
C4B 0.022(3) 0.048(3) 0.023(3) -0.003(2) 0.004(2) 0.008(2)
C5B 0.023(3) 0.068(4) 0.024(3) -0.027(3) -0.005(2) 0.014(3)
C6B 0.023(3) 0.031(3) 0.077(4) -0.026(3) 0.021(3) -0.006(2)
C7B 0.032(3) 0.022(3) 0.048(4) -0.002(2) 0.016(3) -0.007(2)
C8B 0.033(3) 0.024(3) 0.032(3) 0.004(2) 0.011(2) 0.007(2)
C9B 0.015(2) 0.020(3) 0.017(3) -0.002(2) -0.004(2) -0.002(2)
C10B 0.025(3) 0.021(3) 0.011(2) 0.000(2) 0.000(2) -0.004(2)
C11B 0.029(3) 0.029(3) 0.020(3) 0.002(2) 0.004(2) -0.004(2)
C12B 0.025(3) 0.028(3) 0.024(3) -0.001(2) 0.009(2) -0.007(2)
C13B 0.026(3) 0.031(3) 0.023(3) -0.004(2) 0.007(2) -0.002(2)
C14B 0.023(3) 0.020(3) 0.020(3) -0.002(2) 0.005(2) 0.002(2)
C15B 0.015(2) 0.015(2) 0.020(3) -0.002(2) 0.000(2) -0.003(2)
C16B 0.016(3) 0.021(3) 0.022(3) -0.002(2) -0.001(2) -0.004(2)
C17B 0.028(3) 0.025(3) 0.024(3) 0.002(2) -0.003(2) -0.002(2)
C18B 0.020(3) 0.030(3) 0.023(3) -0.005(2) -0.004(2) -0.008(2)
C19B 0.025(3) 0.021(3) 0.028(3) -0.003(2) 0.004(2) -0.004(2)
C20B 0.020(3) 0.020(3) 0.023(3) 0.001(2) -0.002(2) -0.008(2)
C21B 0.017(2) 0.018(2) 0.018(3) 0.001(2) 0.002(2) 0.003(2)
C22B 0.026(3) 0.028(3) 0.021(3) 0.007(2) 0.006(2) 0.006(2)
C23B 0.038(3) 0.035(3) 0.036(3) 0.014(3) 0.023(3) 0.009(2)
C24B 0.043(3) 0.022(3) 0.024(3) 0.007(2) 0.005(3) 0.006(2)
C25B 0.023(3) 0.029(3) 0.017(3) 0.005(2) -0.004(2) -0.002(2)
C26B 0.023(3) 0.021(3) 0.019(3) 0.003(2) 0.001(2) -0.001(2)

loop_
_atom_site_label
_atom_site_type_symbol
_atom_site_fract_x
_atom_site_fract_y
_atom_site_fract_z
_atom_site_U_iso_or_equiv
_atom_site_thermal_displace_type
_atom_site_occupancy
_atom_site_calc_flag
_atom_site_refinement_flags
O1A O 0.4459(3) 0.5353(2) 0.2280(2) 0.0213(7) Uani 1 d .
N1A N 0.2556(3) 0.6017(3) 0.2308(2) 0.0175(9) Uani 1 d .
H1A H 0.1828(3) 0.5919(3) 0.2457(2) 0.021 Uiso 1 calc R
C1A C 0.3354(4) 0.5185(3) 0.2384(2) 0.0149(10) Uani 1 d .
C2A C 0.2814(4) 0.4007(3) 0.2552(2) 0.0165(10) Uani 1 d .
C3A C 0.2859(4) 0.7076(3) 0.1987(2) 0.0165(10) Uani 1 d .
H3A H 0.3822(4) 0.7232(3) 0.2103(2) 0.020 Uiso 1 calc R
C4A C 0.2368(4) 0.7000(3) 0.1148(2) 0.0234(11) Uani 1 d .
H4A1 H 0.2803(4) 0.6413(3) 0.0945(2) 0.028 Uiso 1 calc R
H4A2 H 0.1425(4) 0.6785(3) 0.1026(2) 0.028 Uiso 1 calc R
C5A C 0.2619(4) 0.8092(3) 0.0789(2) 0.0276(12) Uani 1 d .
H5A1 H 0.3565(4) 0.8258(3) 0.0854(2) 0.033 Uiso 1 calc R
H5A2 H 0.2227(4) 0.8022(3) 0.0253(2) 0.033 Uiso 1 calc R
C6A C 0.2062(4) 0.9042(4) 0.1119(2) 0.0293(12) Uani 1 d .
H6A1 H 0.1104(4) 0.8932(4) 0.0990(2) 0.035 Uiso 1 calc R
H6A2 H 0.2316(4) 0.9748(4) 0.0904(2) 0.035 Uiso 1 calc R
C7A C 0.2537(4) 0.9123(4) 0.1955(3) 0.0292(12) Uani 1 d .
H7A1 H 0.2091(4) 0.9706(4) 0.2155(3) 0.035 Uiso 1 calc R
H7A2 H 0.3479(4) 0.9342(4) 0.2083(3) 0.035 Uiso 1 calc R
C8A C 0.2277(4) 0.8017(3) 0.2305(2) 0.0216(11) Uani 1 d .
H8A1 H 0.2644(4) 0.8084(3) 0.2844(2) 0.026 Uiso 1 calc R
H8A2 H 0.1329(4) 0.7845(3) 0.2225(2) 0.026 Uiso 1 calc R
C9A C 0.1810(4) 0.4063(3) 0.3047(2) 0.0201(11) Uani 1 d .
H9A H 0.1044(4) 0.4387(3) 0.2727(2) 0.024 Uiso 1 calc R
C10A C 0.2173(4) 0.4813(4) 0.3745(2) 0.0241(11) Uani 1 d .
H10A H 0.2840(4) 0.4478(4) 0.4122(2) 0.029 Uiso 1 calc R
H10B H 0.2539(4) 0.5549(4) 0.3627(2) 0.029 Uiso 1 calc R
C11A C 0.0974(4) 0.4956(4) 0.4051(2) 0.0287(12) Uani 1 d .
H11A H 0.1217(4) 0.5444(4) 0.4499(2) 0.034 Uiso 1 calc R
H11B H 0.0324(4) 0.5320(4) 0.3680(2) 0.034 Uiso 1 calc R
C12A C 0.0379(5) 0.3843(4) 0.4241(3) 0.0317(12) Uani 1 d .
H12A H 0.0980(5) 0.3533(4) 0.4664(3) 0.038 Uiso 1 calc R
H12B H -0.0438(5) 0.3958(4) 0.4392(3) 0.038 Uiso 1 calc R
C13A C 0.0101(4) 0.3019(4) 0.3594(3) 0.0275(12) Uani 1 d .
H13A H -0.0625(4) 0.3258(4) 0.3207(3) 0.033 Uiso 1 calc R
H13B H -0.0170(4) 0.2281(4) 0.3760(3) 0.033 Uiso 1 calc R
C14A C 0.1279(4) 0.2921(3) 0.3268(2) 0.0222(11) Uani 1 d .
H14A H 0.1039(4) 0.2416(3) 0.2827(2) 0.027 Uiso 1 calc R
H14B H 0.1968(4) 0.2591(3) 0.3635(2) 0.027 Uiso 1 calc R
C15A C 0.4018(4) 0.3336(3) 0.2877(2) 0.0192(11) Uani 1 d .
H15A H 0.4646(4) 0.3534(3) 0.2563(2) 0.023 Uiso 1 calc R
C16A C 0.4758(4) 0.3683(4) 0.3669(2) 0.0231(11) Uani 1 d .
H16A H 0.4865(4) 0.4505(4) 0.3718(2) 0.028 Uiso 1 calc R
H16B H 0.4249(4) 0.3406(4) 0.4024(2) 0.028 Uiso 1 calc R
C17A C 0.6090(4) 0.3217(3) 0.3853(3) 0.0260(12) Uani 1 d .
H17A H 0.6622(4) 0.3544(3) 0.3524(3) 0.031 Uiso 1 calc R
H17B H 0.6533(4) 0.3432(3) 0.4368(3) 0.031 Uiso 1 calc R
C18A C 0.5982(4) 0.1963(4) 0.3762(2) 0.0273(12) Uani 1 d .
H18A H 0.5575(4) 0.1631(4) 0.4147(2) 0.033 Uiso 1 calc R
H18B H 0.6860(4) 0.1698(4) 0.3830(2) 0.033 Uiso 1 calc R
C19A C 0.5177(4) 0.1584(4) 0.3003(2) 0.0259(12) Uani 1 d .
H19A H 0.5063(4) 0.0761(4) 0.2977(2) 0.031 Uiso 1 calc R
H19B H 0.5648(4) 0.1827(4) 0.2622(2) 0.031 Uiso 1 calc R
C20A C 0.3846(4) 0.2052(3) 0.2835(2) 0.0238(11) Uani 1 d .
H20A H 0.3350(4) 0.1780(3) 0.3198(2) 0.029 Uiso 1 calc R
H20B H 0.3355(4) 0.1798(3) 0.2336(2) 0.029 Uiso 1 calc R
C21A C 0.2110(4) 0.3463(3) 0.1765(2) 0.0178(10) Uani 1 d .
H21A H 0.1779(4) 0.2694(3) 0.1860(2) 0.021 Uiso 1 calc R
C22A C 0.3014(4) 0.3332(4) 0.1247(2) 0.0238(11) Uani 1 d .
H22A H 0.3786(4) 0.2968(4) 0.1511(2) 0.029 Uiso 1 calc R
H22B H 0.3312(4) 0.4077(4) 0.1105(2) 0.029 Uiso 1 calc R
C23A C 0.2360(4) 0.2642(4) 0.0548(3) 0.0326(13) Uani 1 d .
H23A H 0.2976(4) 0.2598(4) 0.0223(3) 0.039 Uiso 1 calc R
H23B H 0.2123(4) 0.1877(4) 0.0684(3) 0.039 Uiso 1 calc R
C24A C 0.1152(4) 0.3158(4) 0.0134(3) 0.0323(12) Uani 1 d .
H24A H 0.0700(4) 0.2664(4) -0.0288(3) 0.039 Uiso 1 calc R
H24B H 0.1401(4) 0.3880(4) -0.0063(3) 0.039 Uiso 1 calc R
C25A C 0.0242(4) 0.3337(4) 0.0642(2) 0.0289(12) Uani 1 d .
H25A H -0.0088(4) 0.2608(4) 0.0792(2) 0.035 Uiso 1 calc R
H25B H -0.0509(4) 0.3721(4) 0.0372(2) 0.035 Uiso 1 calc R
C26A C 0.0933(4) 0.4031(4) 0.1330(2) 0.0237(11) Uani 1 d .
H26A H 0.0320(4) 0.4133(4) 0.1650(2) 0.028 Uiso 1 calc R
H26B H 0.1224(4) 0.4774(4) 0.1181(2) 0.028 Uiso 1 calc R
O1B O 0.9455(3) 0.6694(2) 0.2477(2) 0.0219(7) Uani 1 d .
N1B N 0.7307(3) 0.6363(3) 0.2099(2) 0.0205(9) Uani 1 d .
H1B H 0.6533(3) 0.6578(3) 0.2098(2) 0.025 Uiso 1 calc R
C1B C 0.8384(4) 0.6980(3) 0.2484(2) 0.0164(10) Uani 1 d .
C2B C 0.8154(4) 0.8076(3) 0.2864(2) 0.0195(11) Uani 1 d .
C3B C 0.7424(4) 0.5346(3) 0.1687(2) 0.0172(10) Uani 1 d .
H3B H 0.8289(4) 0.5404(3) 0.1557(2) 0.021 Uiso 1 calc R
C4B C 0.6380(4) 0.5220(4) 0.0975(2) 0.0310(12) Uani 1 d .
H4B1 H 0.6463(4) 0.5868(4) 0.0662(2) 0.037 Uiso 1 calc R
H4B2 H 0.5513(4) 0.5194(4) 0.1090(2) 0.037 Uiso 1 calc R
C5B C 0.6519(5) 0.4150(4) 0.0559(3) 0.0397(15) Uani 1 d .
H5B1 H 0.5807(5) 0.4053(4) 0.0111(3) 0.048 Uiso 1 calc R
H5B2 H 0.7349(5) 0.4217(4) 0.0400(3) 0.048 Uiso 1 calc R
C6B C 0.6486(5) 0.3132(4) 0.1029(3) 0.043(2) Uani 1 d .
H6B1 H 0.5616(5) 0.3006(4) 0.1136(3) 0.051 Uiso 1 calc R
H6B2 H 0.6643(5) 0.2472(4) 0.0751(3) 0.051 Uiso 1 calc R
C7B C 0.7501(5) 0.3272(4) 0.1749(3) 0.0335(13) Uani 1 d .
H7B1 H 0.8376(5) 0.3295(4) 0.1646(3) 0.040 Uiso 1 calc R
H7B2 H 0.7405(5) 0.2629(4) 0.2063(3) 0.040 Uiso 1 calc R
C8B C 0.7355(5) 0.4342(3) 0.2156(3) 0.0287(12) Uani 1 d .
H8B1 H 0.6513(5) 0.4284(3) 0.2302(3) 0.034 Uiso 1 calc R
H8B2 H 0.8051(5) 0.4435(3) 0.2613(3) 0.034 Uiso 1 calc R
C9B C 0.7032(4) 0.7886(3) 0.3286(2) 0.0185(11) Uani 1 d .
H9B H 0.6226(4) 0.7738(3) 0.2889(2) 0.022 Uiso 1 calc R
C10B C 0.7047(4) 0.6894(3) 0.3793(2) 0.0199(11) Uani 1 d .
H10C H 0.7168(4) 0.6211(3) 0.3525(2) 0.024 Uiso 1 calc R
H10D H 0.7784(4) 0.7014(3) 0.4227(2) 0.024 Uiso 1 calc R
C11B C 0.5784(4) 0.6741(4) 0.4051(2) 0.0263(12) Uani 1 d .
H11C H 0.5058(4) 0.6554(4) 0.3620(2) 0.032 Uiso 1 calc R
H11D H 0.5830(4) 0.6114(4) 0.4393(2) 0.032 Uiso 1 calc R
C12B C 0.5522(4) 0.7787(3) 0.4442(2) 0.0253(11) Uani 1 d .
H12C H 0.4665(4) 0.7678(3) 0.4567(2) 0.030 Uiso 1 calc R
H12D H 0.6188(4) 0.7921(3) 0.4908(2) 0.030 Uiso 1 calc R
C13B C 0.5541(4) 0.8794(4) 0.3960(2) 0.0265(12) Uani 1 d .
H13C H 0.5446(4) 0.9470(4) 0.4243(2) 0.032 Uiso 1 calc R
H13D H 0.4801(4) 0.8706(4) 0.3525(2) 0.032 Uiso 1 calc R
C14B C 0.6806(4) 0.8930(3) 0.3701(2) 0.0210(11) Uani 1 d .
H14C H 0.7538(4) 0.9087(3) 0.4134(2) 0.025 Uiso 1 calc R
H14D H 0.6781(4) 0.9572(3) 0.3372(2) 0.025 Uiso 1 calc R
C15B C 0.9529(4) 0.8497(3) 0.3362(2) 0.0177(10) Uani 1 d .
H15B H 1.0154(4) 0.8336(3) 0.3052(2) 0.021 Uiso 1 calc R
C16B C 0.9965(4) 0.7836(3) 0.4059(2) 0.0210(11) Uani 1 d .
H16C H 0.9491(4) 0.8049(3) 0.4434(2) 0.025 Uiso 1 calc R
H16D H 0.9756(4) 0.7032(3) 0.3941(2) 0.025 Uiso 1 calc R
C17B C 1.1409(4) 0.8055(3) 0.4372(3) 0.0270(12) Uani 1 d .
H17C H 1.1885(4) 0.7812(3) 0.4005(3) 0.032 Uiso 1 calc R
H17D H 1.1671(4) 0.7618(3) 0.4821(3) 0.032 Uiso 1 calc R
C18B C 1.1762(4) 0.9280(3) 0.4560(2) 0.0262(12) Uani 1 d .
H18C H 1.2716(4) 0.9414(3) 0.4721(2) 0.031 Uiso 1 calc R
H18D H 1.1381(4) 0.9499(3) 0.4975(2) 0.031 Uiso 1 calc R
C19B C 1.1265(4) 0.9987(4) 0.3895(2) 0.0251(12) Uani 1 d .
H19C H 1.1435(4) 1.0783(4) 0.4047(2) 0.030 Uiso 1 calc R
H19D H 1.1749(4) 0.9848(4) 0.3511(2) 0.030 Uiso 1 calc R
C20B C 0.9823(4) 0.9743(3) 0.3567(2) 0.0228(11) Uani 1 d .
H20C H 0.9556(4) 1.0187(3) 0.3121(2) 0.027 Uiso 1 calc R
H20D H 0.9324(4) 0.9953(3) 0.3930(2) 0.027 Uiso 1 calc R
C21B C 0.7752(4) 0.8941(3) 0.2226(2) 0.0178(10) Uani 1 d .
H21B H 0.7855(4) 0.9684(3) 0.2485(2) 0.021 Uiso 1 calc R
C22B C 0.8673(4) 0.9033(4) 0.1707(2) 0.0243(11) Uani 1 d .
H22C H 0.8596(4) 0.8325(4) 0.1421(2) 0.029 Uiso 1 calc R
H22D H 0.9575(4) 0.9152(4) 0.2003(2) 0.029 Uiso 1 calc R
C23B C 0.8393(5) 0.9983(4) 0.1173(3) 0.0336(13) Uani 1 d .
H23C H 0.8575(5) 1.0700(4) 0.1455(3) 0.040 Uiso 1 calc R
H23D H 0.8977(5) 0.9977(4) 0.0828(3) 0.040 Uiso 1 calc R
C24B C 0.6999(4) 0.9890(4) 0.0736(3) 0.0299(12) Uani 1 d .
H24C H 0.6834(4) 1.0551(4) 0.0428(3) 0.036 Uiso 1 calc R
H24D H 0.6844(4) 0.9223(4) 0.0403(3) 0.036 Uiso 1 calc R
C25B C 0.6084(4) 0.9805(4) 0.1251(2) 0.0244(11) Uani 1 d .
H25C H 0.5180(4) 0.9705(4) 0.0956(2) 0.029 Uiso 1 calc R
H25D H 0.6180(4) 1.0504(4) 0.1547(2) 0.029 Uiso 1 calc R
C26B C 0.6355(4) 0.8832(3) 0.1767(2) 0.0218(11) Uani 1 d .
H26C H 0.6202(4) 0.8127(3) 0.1473(2) 0.026 Uiso 1 calc R
H26D H 0.5750(4) 0.8807(3) 0.2102(2) 0.026 Uiso 1 calc R

loop_
_atom_type_symbol
_atom_type_description
_atom_type_scat_dispersion_real
_atom_type_scat_dispersion_imag
_atom_type_scat_source
C C 0.0033 0.0016 'International Tables Vol C Tables 4.2.6.8 and 6.1.1.4'
H H 0.0000 0.0000 'International Tables Vol C Tables 4.2.6.8 and 6.1.1.4'
N N 0.0061 0.0033 'International Tables Vol C Tables 4.2.6.8 and 6.1.1.4'
O O 0.0106 0.0060 'International Tables Vol C Tables 4.2.6.8 and 6.1.1.4'

loop_
_geom_angle_atom_site_label_1
_geom_angle_atom_site_label_2
_geom_angle_atom_site_label_3
_geom_angle
C1A N1A C3A 122.3(3)
O1A C1A N1A 120.1(4)
O1A C1A C2A 121.5(4)
N1A C1A C2A 118.3(4)
C1A C2A C9A 111.9(3)
C1A C2A C15A 106.8(3)
C9A C2A C15A 115.2(3)
C1A C2A C21A 105.0(3)
C9A C2A C21A 109.4(3)
C15A C2A C21A 107.9(3)
N1A C3A C8A 111.3(3)
N1A C3A C4A 109.9(3)
C8A C3A C4A 110.2(3)
C5A C4A C3A 112.0(3)
C6A C5A C4A 111.8(4)
C5A C6A C7A 111.6(4)
C6A C7A C8A 111.2(4)
C3A C8A C7A 112.2(4)
C10A C9A C14A 107.4(3)
C10A C9A C2A 118.4(3)
C14A C9A C2A 114.8(3)
C11A C10A C9A 110.0(4)
C12A C11A C10A 111.4(4)
C13A C12A C11A 111.9(4)
C12A C13A C14A 111.9(4)
C13A C14A C9A 111.8(3)
C16A C15A C20A 107.4(3)
C16A C15A C2A 115.3(3)
C20A C15A C2A 118.7(3)
C17A C16A C15A 110.9(4)
C18A C17A C16A 111.5(4)
C17A C18A C19A 111.4(4)
C18A C19A C20A 111.9(4)
C19A C20A C15A 109.5(4)
C22A C21A C26A 107.0(3)
C22A C21A C2A 113.8(3)
C26A C21A C2A 116.6(3)
C21A C22A C23A 112.4(4)
C24A C23A C22A 110.9(4)
C23A C24A C25A 110.7(4)
C24A C25A C26A 111.2(4)
C25A C26A C21A 111.1(3)
C1B N1B C3B 120.9(3)
O1B C1B N1B 119.7(4)
O1B C1B C2B 123.4(4)
N1B C1B C2B 116.7(4)
C1B C2B C9B 111.1(3)
C1B C2B C15B 105.0(3)
C9B C2B C15B 115.5(3)
C1B C2B C21B 106.8(3)
C9B C2B C21B 109.5(3)
C15B C2B C21B 108.6(3)
N1B C3B C8B 110.6(3)
N1B C3B C4B 110.8(3)
C8B C3B C4B 110.6(4)
C3B C4B C5B 109.7(4)
C6B C5B C4B 112.3(4)
C7B C6B C5B 111.2(4)
C6B C7B C8B 110.5(4)
C3B C8B C7B 111.9(4)
C10B C9B C14B 109.0(3)
C10B C9B C2B 118.7(3)
C14B C9B C2B 113.2(3)
C11B C10B C9B 110.8(3)
C12B C11B C10B 111.6(4)
C13B C12B C11B 111.3(4)
C12B C13B C14B 110.8(4)
C13B C14B C9B 111.7(4)
C16B C15B C20B 108.3(3)
C16B C15B C2B 114.7(3)
C20B C15B C2B 119.2(3)
C17B C16B C15B 110.8(4)
C16B C17B C18B 110.8(4)
C17B C18B C19B 110.9(4)
C20B C19B C18B 112.6(4)
C19B C20B C15B 109.8(3)
C22B C21B C26B 109.0(4)
C22B C21B C2B 113.2(3)
C26B C21B C2B 117.9(3)
C21B C22B C23B 112.4(4)
C24B C23B C22B 111.9(4)
C25B C24B C23B 110.3(4)
C24B C25B C26B 111.4(4)
C25B C26B C21B 111.2(3)

loop_
_geom_bond_atom_site_label_1
_geom_bond_atom_site_label_2
_geom_bond_distance
O1A C1A 1.235(5)
N1A C1A 1.349(5)
N1A C3A 1.461(5)
C1A C2A 1.555(6)
C2A C9A 1.564(6)
C2A C15A 1.571(5)
C2A C21A 1.595(6)
C3A C8A 1.509(5)
C3A C4A 1.528(6)
C4A C5A 1.517(6)
C5A C6A 1.513(6)
C6A C7A 1.521(6)
C7A C8A 1.526(6)
C9A C10A 1.534(6)
C9A C14A 1.546(6)
C10A C11A 1.527(6)
C11A C12A 1.522(6)
C12A C13A 1.515(6)
C13A C14A 1.522(6)
C15A C16A 1.542(5)
C15A C20A 1.545(6)
C16A C17A 1.528(6)
C17A C18A 1.514(6)
C18A C19A 1.522(6)
C19A C20A 1.529(6)
C21A C22A 1.521(6)
C21A C26A 1.537(5)
C22A C23A 1.533(6)
C23A C24A 1.518(6)
C24A C25A 1.521(6)
C25A C26A 1.529(6)
O1B C1B 1.216(5)
N1B C1B 1.367(5)
N1B C3B 1.468(5)
C1B C2B 1.554(6)
C2B C9B 1.574(6)
C2B C15B 1.586(6)
C2B C21B 1.594(6)
C3B C8B 1.508(6)
C3B C4B 1.520(6)
C4B C5B 1.532(6)
C5B C6B 1.517(7)
C6B C7B 1.515(7)
C7B C8B 1.525(6)
C9B C10B 1.530(6)
C9B C14B 1.532(6)
C10B C11B 1.524(6)
C11B C12B 1.524(6)
C12B C13B 1.519(6)
C13B C14B 1.526(6)
C15B C16B 1.529(6)
C15B C20B 1.539(5)
C16B C17B 1.514(6)
C17B C18B 1.516(6)
C18B C19B 1.527(6)
C19B C20B 1.520(6)
C21B C22B 1.521(6)
C21B C26B 1.531(6)
C22B C23B 1.526(6)
C23B C24B 1.514(6)
C24B C25B 1.511(6)
C25B C26B 1.527(6)

loop_
_geom_torsion_atom_site_label_1
_geom_torsion_atom_site_label_2
_geom_torsion_atom_site_label_3
_geom_torsion_atom_site_label_4
_geom_torsion
C3A N1A C1A O1A 10.4(6)
C3A N1A C1A C2A -165.6(3)
O1A C1A C2A C9A 150.1(4)
N1A C1A C2A C9A -33.9(5)
O1A C1A C2A C15A 23.3(5)
N1A C1A C2A C15A -160.8(3)
O1A C1A C2A C21A -91.2(4)
N1A C1A C2A C21A 84.7(4)
C1A N1A C3A C8A -150.2(4)
C1A N1A C3A C4A 87.4(4)
N1A C3A C4A C5A 178.1(3)
C8A C3A C4A C5A 55.1(5)
C3A C4A C5A C6A -54.6(5)
C4A C5A C6A C7A 53.7(5)
C5A C6A C7A C8A -53.8(5)
N1A C3A C8A C7A -177.8(3)
C4A C3A C8A C7A -55.5(5)
C6A C7A C8A C3A 55.4(5)
C1A C2A C9A C10A -48.7(5)
C15A C2A C9A C10A 73.5(5)
C21A C2A C9A C10A -164.7(3)
C1A C2A C9A C14A -177.2(3)
C15A C2A C9A C14A -55.0(5)
C21A C2A C9A C14A 66.8(4)
C14A C9A C10A C11A -60.8(4)
C2A C9A C10A C11A 167.3(4)
C9A C10A C11A C12A 59.4(5)
C10A C11A C12A C13A -53.7(5)
C11A C12A C13A C14A 51.2(5)
C12A C13A C14A C9A -55.0(5)
C10A C9A C14A C13A 59.2(5)
C2A C9A C14A C13A -167.0(4)
C1A C2A C15A C16A 72.4(4)
C9A C2A C15A C16A -52.5(5)
C21A C2A C15A C16A -175.1(3)
C1A C2A C15A C20A -158.0(4)
C9A C2A C15A C20A 77.1(5)
C21A C2A C15A C20A -45.5(5)
C20A C15A C16A C17A 60.5(4)
C2A C15A C16A C17A -164.6(3)
C15A C16A C17A C18A -57.2(5)
C16A C17A C18A C19A 52.8(5)
C17A C18A C19A C20A -54.1(5)
C18A C19A C20A C15A 58.7(5)
C16A C15A C20A C19A -60.7(4)
C2A C15A C20A C19A 166.1(4)
C1A C2A C21A C22A 61.8(4)
C9A C2A C21A C22A -178.0(3)
C15A C2A C21A C22A -51.9(4)
C1A C2A C21A C26A -63.5(4)
C9A C2A C21A C26A 56.7(5)
C15A C2A C21A C26A -177.2(3)
C26A C21A C22A C23A -58.9(5)
C2A C21A C22A C23A 170.9(4)
C21A C22A C23A C24A 57.5(5)
C22A C23A C24A C25A -53.8(5)
C23A C24A C25A C26A 55.2(5)
C24A C25A C26A C21A -59.0(5)
C22A C21A C26A C25A 59.3(5)
C2A C21A C26A C25A -172.1(4)
C3B N1B C1B O1B 1.1(6)
C3B N1B C1B C2B 176.7(3)
O1B C1B C2B C9B -138.9(4)
N1B C1B C2B C9B 45.7(5)
O1B C1B C2B C15B -13.4(5)
N1B C1B C2B C15B 171.3(3)
O1B C1B C2B C21B 101.8(4)
N1B C1B C2B C21B -73.5(4)
C1B N1B C3B C8B 93.4(5)
C1B N1B C3B C4B -143.7(4)
N1B C3B C4B C5B -179.6(4)
C8B C3B C4B C5B -56.7(5)
C3B C4B C5B C6B 55.7(5)
C4B C5B C6B C7B -54.9(5)
C5B C6B C7B C8B 54.0(5)
N1B C3B C8B C7B -178.9(4)
C4B C3B C8B C7B 58.0(5)
C6B C7B C8B C3B -56.3(5)
C1B C2B C9B C10B 47.8(5)
C15B C2B C9B C10B -71.6(5)
C21B C2B C9B C10B 165.4(3)
C1B C2B C9B C14B 177.4(3)
C15B C2B C9B C14B 58.0(5)
C21B C2B C9B C14B -64.9(4)
C14B C9B C10B C11B 57.6(4)
C2B C9B C10B C11B -170.9(3)
C9B C10B C11B C12B -56.8(5)
C10B C11B C12B C13B 54.8(5)
C11B C12B C13B C14B -54.2(5)
C12B C13B C14B C9B 56.7(5)
C10B C9B C14B C13B -58.0(4)
C2B C9B C14B C13B 167.6(3)
C1B C2B C15B C16B -73.8(4)
C9B C2B C15B C16B 48.8(5)
C21B C2B C15B C16B 172.2(3)
C1B C2B C15B C20B 155.3(4)
C9B C2B C15B C20B -82.0(5)
C21B C2B C15B C20B 41.4(5)
C20B C15B C16B C17B -61.1(5)
C2B C15B C16B C17B 163.0(4)
C15B C16B C17B C18B 59.3(5)
C16B C17B C18B C19B -54.1(5)
C17B C18B C19B C20B 53.4(5)
C18B C19B C20B C15B -56.0(5)
C16B C15B C20B C19B 58.7(5)
C2B C15B C20B C19B -167.7(4)
C1B C2B C21B C22B -50.1(4)
C9B C2B C21B C22B -170.4(3)
C15B C2B C21B C22B 62.6(4)
C1B C2B C21B C26B 78.7(4)
C9B C2B C21B C26B -41.6(5)
C15B C2B C21B C26B -168.5(4)
C26B C21B C22B C23B 55.2(5)
C2B C21B C22B C23B -171.5(4)
C21B C22B C23B C24B -55.3(5)
C22B C23B C24B C25B 54.4(5)
C23B C24B C25B C26B -56.1(5)
C24B C25B C26B C21B 58.1(5)
C22B C21B C26B C25B -56.5(5)
C2B C21B C26B C25B 172.7(4)
